data_7234215
loop_
_publ_author_name
'Torubaev, Yury'
'Skabitskiy, Ivan V.'

_publ_section_title
;
 The Energy Frameworks of Aufbau Synthon Modules in 4-Cyanopyridine
 Co-crystals.
;
_journal_name_full CrystEngComm
_journal_paper_doi 10.1039/C9CE01174A
_journal_year 2019
_chemical_formula_moiety 'C16 H18 I2 N2 Ru, 1.5(C6 F4 I2)'
_chemical_formula_sum 'C25 H18 F6 I5 N2 Ru'
_chemical_formula_weight 1195.98
_chemical_name_systematic '(4-Cyanopyridine)-(h6-p-cymene)-diiodo-ruthenium(ii) 1,4-diiodo-tetrafluorobenzene'
_space_group_crystal_system triclinic
_space_group_IT_number 2
_space_group_name_Hall '-P 1'
_space_group_name_H-M_alt 'P -1'
_symmetry_space_group_name_Hall '-P 1'
_symmetry_space_group_name_H-M 'P -1'
_atom_sites_solution_hydrogens geom
_atom_sites_solution_primary direct
_audit_creation_date 2019-06-30
_audit_creation_method
;
Olex2 1.2
(compiled 2016.11.07 svn.r3352 for OlexSys, GUI svn.r5261)
;
_audit_update_record
;
2019-07-15 deposited with the CCDC.    2019-09-26 downloaded from the CCDC.
;
_cell_angle_alpha 101.776(2)
_cell_angle_beta 99.116(2)
_cell_angle_gamma 92.868(2)
_cell_formula_units_Z 2
_cell_length_a 10.2109(10)
_cell_length_b 12.3421(13)
_cell_length_c 12.8953(13)
_cell_measurement_reflns_used 1589
_cell_measurement_temperature 296
_cell_measurement_theta_max 22.91
_cell_measurement_theta_min 2.53
_cell_volume 1565.1(3)
_computing_molecular_graphics 'Olex2 (Dolomanov et al., 2009)'
_computing_publication_material 'Olex2 (Dolomanov et al., 2009)'
_computing_structure_refinement 'ShelXL (Sheldrick, 2015)'
_computing_structure_solution 'ShelXS-1997 (Sheldrick, 2008)'
_diffrn_ambient_temperature 296
_diffrn_measured_fraction_theta_full 0.980
_diffrn_measured_fraction_theta_max 0.955
_diffrn_measurement_device_type 'Bruker APEX-II CCD'
_diffrn_measurement_method '\f and \w scans'
_diffrn_radiation_monochromator graphite
_diffrn_radiation_type MoK\a
_diffrn_radiation_wavelength 0.71073
_diffrn_reflns_av_R_equivalents 0.0452
_diffrn_reflns_av_unetI/netI 0.1026
_diffrn_reflns_Laue_measured_fraction_full 0.980
_diffrn_reflns_Laue_measured_fraction_max 0.955
_diffrn_reflns_limit_h_max 13
_diffrn_reflns_limit_h_min -12
_diffrn_reflns_limit_k_max 16
_diffrn_reflns_limit_k_min -16
_diffrn_reflns_limit_l_max 17
_diffrn_reflns_limit_l_min -16
_diffrn_reflns_number 12796
_diffrn_reflns_point_group_measured_fraction_full 0.980
_diffrn_reflns_point_group_measured_fraction_max 0.955
_diffrn_reflns_theta_full 26.000
_diffrn_reflns_theta_max 29.000
_diffrn_reflns_theta_min 2.027
_diffrn_standards_number 0
_exptl_absorpt_coefficient_mu 5.487
_exptl_absorpt_correction_T_max 0.447
_exptl_absorpt_correction_T_min 0.372
_exptl_absorpt_correction_type multi-scan
_exptl_absorpt_process_details
;
SADABS-2008/1 (Bruker,2008) was used for absorption correction.
wR2(int) was 0.0665 before and 0.0408 after correction.
The Ratio of minimum to maximum transmission is 0.8246.
The \l/2 correction factor is Not present.
;
_exptl_crystal_colour 'dark red'
_exptl_crystal_colour_modifier dark
_exptl_crystal_colour_primary red
_exptl_crystal_density_diffrn 2.538
_exptl_crystal_description prism
_exptl_crystal_F_000 1090
_exptl_crystal_size_max 0.23
_exptl_crystal_size_mid 0.2
_exptl_crystal_size_min 0.17
_refine_diff_density_max 3.465
_refine_diff_density_min -2.303
_refine_diff_density_rms 0.235
_refine_ls_extinction_method none
_refine_ls_goodness_of_fit_ref 0.972
_refine_ls_hydrogen_treatment constr
_refine_ls_matrix_type full
_refine_ls_number_parameters 355
_refine_ls_number_reflns 7945
_refine_ls_number_restraints 0
_refine_ls_restrained_S_all 0.972
_refine_ls_R_factor_all 0.1049
_refine_ls_R_factor_gt 0.0532
_refine_ls_shift/su_max 0.000
_refine_ls_shift/su_mean 0.000
_refine_ls_structure_factor_coef Fsqd
_refine_ls_weighting_details 'w=1/[\s^2^(Fo^2^)+(0.0376P)^2^] where P=(Fo^2^+2Fc^2^)/3'
_refine_ls_weighting_scheme calc
_refine_ls_wR_factor_gt 0.0928
_refine_ls_wR_factor_ref 0.1109
_reflns_Friedel_coverage 0.000
_reflns_number_gt 4811
_reflns_number_total 7945
_reflns_threshold_expression 'I > 2\s(I)'
_cod_data_source_file c9ce01174a2.cif
_cod_data_source_block 1_CCDC1
_cod_database_code 7234215
_shelx_space_group_comment
;
The symmetry employed for this shelxl refinement is uniquely defined
by the following loop, which should always be used as a source of
symmetry information in preference to the above space-group names.
They are only intended as comments.
;
_shelx_estimated_absorpt_t_max 0.456
_shelx_estimated_absorpt_t_min 0.365
_olex2_refinement_description
;
1. Fixed Uiso
 At 1.2 times of:
  All C(H) groups
 At 1.5 times of:
  All C(H,H,H) groups
2.a Ternary CH refined with riding coordinates:
 C13(H13)
2.b Aromatic/amide H refined with riding coordinates:
 C9(H9), C5(H5), C8(H8), C4(H4), C6(H6), C3(H3), C11(H11), C12(H12)
2.c Idealised Me refined as rotating group:
 C16(H16A,H16B,H16C), C15(H15A,H15B,H15C), C14(H14A,H14B,H14C)
;
_shelx_shelxl_version_number 2017/1
_olex2_submission_special_instructions 'No special instructions were received'

loop_
_space_group_symop_operation_xyz
'x, y, z'
'-x, -y, -z'

loop_
_atom_site_label
_atom_site_type_symbol
_atom_site_fract_x
_atom_site_fract_y
_atom_site_fract_z
_atom_site_U_iso_or_equiv
_atom_site_adp_type
_atom_site_occupancy
_atom_site_site_symmetry_order
_atom_site_calc_flag
_atom_site_refinement_flags_posn
I1 I 0.32328(6) 0.06079(5) -0.40249(4) 0.02532(14) Uani 1 1 d .
I2 I 0.31631(6) 0.05302(5) -0.11325(5) 0.02685(15) Uani 1 1 d .
Ru1 Ru 0.51705(7) 0.07411(6) -0.22758(5) 0.01935(16) Uani 1 1 d .
I4 I 1.17461(6) 0.30912(5) -0.30747(5) 0.03425(17) Uani 1 1 d .
I3F I 0.86172(7) 0.72791(6) -0.01061(5) 0.03959(18) Uani 1 1 d .
I5 I 1.85436(7) 0.22812(6) 0.40908(7) 0.0517(2) Uani 1 1 d .
N2 N 0.5113(7) -0.1016(5) -0.2667(5) 0.0191(15) Uani 1 1 d .
F3 F 1.2632(6) 0.5692(6) -0.2036(6) 0.074(2) Uani 1 1 d .
F4 F 1.1442(7) 0.7273(6) -0.0930(6) 0.083(3) Uani 1 1 d .
C9 C 0.6380(9) 0.1776(7) -0.0845(7) 0.025(2) Uani 1 1 d .
H9 H 0.625903 0.184818 -0.013481 0.030 Uiso 1 1 calc R
C5 C 0.5172(9) -0.1571(7) -0.3671(7) 0.028(2) Uani 1 1 d .
H5 H 0.518401 -0.116793 -0.420548 0.033 Uiso 1 1 calc R
C1 C 0.5114(9) -0.4522(8) -0.3428(7) 0.029(2) Uani 1 1 d .
C2 C 0.5163(9) -0.3317(7) -0.3169(8) 0.029(2) Uani 1 1 d .
C10 C 0.5796(9) 0.2507(7) -0.1439(7) 0.027(2) Uani 1 1 d .
C8 C 0.7142(9) 0.0937(7) -0.1273(7) 0.026(2) Uani 1 1 d .
H8 H 0.751968 0.047397 -0.084368 0.031 Uiso 1 1 calc R
C4 C 0.5109(8) -0.1622(7) -0.1914(6) 0.0204(18) Uani 1 1 d .
H4 H 0.509177 -0.125550 -0.121067 0.024 Uiso 1 1 calc R
F1 F 0.7728(8) 0.4767(6) -0.1246(9) 0.110(4) Uani 1 1 d .
C6 C 0.5215(8) -0.2702(7) -0.3945(7) 0.0233(19) Uani 1 1 d .
H6 H 0.527727 -0.304878 -0.464522 0.028 Uiso 1 1 calc R
C16 C 0.5051(9) 0.3425(7) -0.0917(7) 0.032(2) Uani 1 1 d .
H16A H 0.458528 0.376446 -0.145820 0.048 Uiso 1 1 calc GR
H16B H 0.566685 0.397179 -0.041419 0.048 Uiso 1 1 calc GR
H16C H 0.442278 0.312644 -0.054616 0.048 Uiso 1 1 calc GR
C7 C 0.7342(8) 0.0787(7) -0.2365(7) 0.0206(18) Uani 1 1 d .
C3 C 0.5128(9) -0.2752(7) -0.2130(7) 0.029(2) Uani 1 1 d .
H3 H 0.511820 -0.313928 -0.158311 0.035 Uiso 1 1 calc R
N1 N 0.5048(9) -0.5463(7) -0.3641(7) 0.046(2) Uani 1 1 d .
C17 C 0.9548(9) 0.6051(8) -0.1043(8) 0.033(2) Uani 1 1 d .
F2 F 0.8894(7) 0.3195(5) -0.2421(8) 0.102(3) Uani 1 1 d .
C11 C 0.5934(8) 0.2353(7) -0.2512(7) 0.0241(19) Uani 1 1 d .
H11 H 0.553661 0.281679 -0.293125 0.029 Uiso 1 1 calc R
C13 C 0.8171(9) -0.0085(7) -0.2880(7) 0.028(2) Uani 1 1 d .
H13 H 0.763658 -0.050579 -0.355464 0.033 Uiso 1 1 calc R
C15 C 0.9378(9) 0.0525(7) -0.3150(8) 0.034(2) Uani 1 1 d .
H15A H 0.907722 0.098912 -0.363789 0.051 Uiso 1 1 calc GR
H15B H 0.992452 -0.000771 -0.347871 0.051 Uiso 1 1 calc GR
H15C H 0.988697 0.097575 -0.250180 0.051 Uiso 1 1 calc GR
C22 C 1.0774(10) 0.6259(8) -0.1271(8) 0.041(3) Uani 1 1 d .
C20 C 1.0787(9) 0.4382(8) -0.2262(7) 0.028(2) Uani 1 1 d .
C21 C 1.1399(10) 0.5453(9) -0.1849(9) 0.040(3) Uani 1 1 d .
C12 C 0.6689(8) 0.1482(6) -0.2984(7) 0.0239(19) Uani 1 1 d .
H12 H 0.674546 0.137761 -0.370953 0.029 Uiso 1 1 calc R
C19 C 0.9536(11) 0.4201(8) -0.2038(11) 0.057(3) Uani 1 1 d .
C18 C 0.8929(11) 0.5006(8) -0.1449(10) 0.050(3) Uani 1 1 d .
C14 C 0.8620(10) -0.0896(8) -0.2189(8) 0.040(3) Uani 1 1 d .
H14A H 0.912207 -0.049674 -0.151411 0.060 Uiso 1 1 calc GR
H14B H 0.916839 -0.140382 -0.255095 0.060 Uiso 1 1 calc GR
H14C H 0.785599 -0.130338 -0.206370 0.060 Uiso 1 1 calc GR
F5 F 2.1313(6) 0.3484(5) 0.3830(6) 0.062(2) Uani 1 1 d .
F6 F 1.7588(6) 0.4461(5) 0.5434(6) 0.068(2) Uani 1 1 d .
C26 C 1.8778(10) 0.4713(8) 0.5207(8) 0.037(2) Uani 1 1 d .
C24 C 1.9419(9) 0.3917(8) 0.4603(8) 0.034(2) Uani 1 1 d .
C25 C 2.0640(10) 0.4234(9) 0.4405(9) 0.041(3) Uani 1 1 d .

loop_
_atom_site_aniso_label
_atom_site_aniso_U_11
_atom_site_aniso_U_22
_atom_site_aniso_U_33
_atom_site_aniso_U_23
_atom_site_aniso_U_13
_atom_site_aniso_U_12
I1 0.0266(3) 0.0276(3) 0.0207(3) 0.0038(2) 0.0032(2) 0.0009(3)
I2 0.0266(3) 0.0310(3) 0.0249(3) 0.0065(3) 0.0102(3) 0.0004(3)
Ru1 0.0211(4) 0.0182(3) 0.0180(4) 0.0023(3) 0.0046(3) -0.0024(3)
I4 0.0303(4) 0.0336(4) 0.0390(4) 0.0068(3) 0.0082(3) 0.0008(3)
I3F 0.0442(4) 0.0409(4) 0.0368(4) 0.0096(3) 0.0130(3) 0.0095(3)
I5 0.0325(4) 0.0321(4) 0.0819(6) -0.0022(4) 0.0044(4) -0.0019(3)
N2 0.019(4) 0.016(3) 0.021(4) 0.001(3) 0.004(3) -0.006(3)
F3 0.034(4) 0.061(5) 0.110(6) -0.026(4) 0.029(4) -0.016(3)
F4 0.054(5) 0.058(5) 0.116(6) -0.043(4) 0.034(4) -0.022(4)
C9 0.025(5) 0.028(5) 0.015(4) -0.006(4) -0.001(4) -0.006(4)
C5 0.028(5) 0.030(5) 0.029(5) 0.012(4) 0.007(4) 0.000(4)
C1 0.034(6) 0.029(5) 0.029(5) 0.012(4) 0.012(4) 0.003(4)
C2 0.023(5) 0.022(5) 0.043(6) 0.007(4) 0.006(4) -0.004(4)
C10 0.029(5) 0.026(5) 0.019(5) -0.008(4) 0.006(4) 0.000(4)
C8 0.024(5) 0.032(5) 0.021(5) 0.012(4) -0.003(4) -0.003(4)
C4 0.023(5) 0.026(5) 0.009(4) 0.002(4) -0.001(3) -0.007(4)
F1 0.061(5) 0.039(4) 0.233(11) -0.011(5) 0.091(6) -0.010(4)
C6 0.028(5) 0.020(4) 0.021(5) -0.003(4) 0.010(4) -0.003(4)
C16 0.034(6) 0.022(5) 0.033(6) -0.002(4) 0.001(4) 0.000(4)
C7 0.010(4) 0.021(4) 0.029(5) 0.007(4) 0.001(4) -0.008(3)
C3 0.034(6) 0.027(5) 0.030(5) 0.010(4) 0.014(4) 0.001(4)
N1 0.044(6) 0.032(5) 0.066(7) 0.010(5) 0.023(5) 0.005(4)
C17 0.026(6) 0.030(5) 0.042(6) 0.009(5) 0.000(5) -0.005(4)
F2 0.051(5) 0.027(4) 0.217(10) -0.020(5) 0.060(6) -0.020(3)
C11 0.021(5) 0.022(4) 0.029(5) 0.006(4) 0.004(4) -0.004(4)
C13 0.020(5) 0.030(5) 0.033(5) 0.007(4) 0.006(4) 0.005(4)
C15 0.028(6) 0.029(5) 0.047(6) 0.010(5) 0.013(5) 0.009(4)
C22 0.034(6) 0.030(6) 0.045(7) -0.013(5) -0.001(5) -0.008(5)
C20 0.021(5) 0.030(5) 0.034(5) 0.011(4) 0.007(4) -0.007(4)
C21 0.031(6) 0.039(6) 0.049(7) 0.004(5) 0.010(5) -0.004(5)
C12 0.026(5) 0.014(4) 0.026(5) -0.003(4) 0.003(4) -0.011(4)
C19 0.043(7) 0.024(6) 0.106(11) 0.012(6) 0.028(7) -0.006(5)
C18 0.037(7) 0.024(5) 0.097(10) 0.012(6) 0.034(7) -0.005(5)
C14 0.037(6) 0.027(5) 0.060(7) 0.015(5) 0.012(5) 0.010(5)
F5 0.045(4) 0.045(4) 0.093(5) -0.010(4) 0.037(4) 0.004(3)
F6 0.037(4) 0.054(4) 0.110(6) -0.006(4) 0.037(4) -0.009(3)
C26 0.022(6) 0.036(6) 0.052(7) 0.004(5) 0.013(5) -0.004(5)
C24 0.021(5) 0.033(5) 0.038(6) -0.003(5) -0.006(4) -0.002(4)
C25 0.035(6) 0.036(6) 0.052(7) 0.002(5) 0.014(5) 0.014(5)

loop_
_atom_type_symbol
_atom_type_description
_atom_type_scat_dispersion_real
_atom_type_scat_dispersion_imag
_atom_type_scat_source
C C 0.0033 0.0016 'International Tables Vol C Tables 4.2.6.8 and 6.1.1.4'
H H 0.0000 0.0000 'International Tables Vol C Tables 4.2.6.8 and 6.1.1.4'
F F 0.0171 0.0103 'International Tables Vol C Tables 4.2.6.8 and 6.1.1.4'
I I -0.4742 1.8119 'International Tables Vol C Tables 4.2.6.8 and 6.1.1.4'
N N 0.0061 0.0033 'International Tables Vol C Tables 4.2.6.8 and 6.1.1.4'
Ru Ru -1.2594 0.8363 'International Tables Vol C Tables 4.2.6.8 and 6.1.1.4'

loop_
_geom_angle_atom_site_label_1
_geom_angle_atom_site_label_2
_geom_angle_atom_site_label_3
_geom_angle
_geom_angle_site_symmetry_1
_geom_angle_site_symmetry_3
I1 Ru1 I2 87.01(3) . .
N2 Ru1 I1 88.00(18) . .
N2 Ru1 I2 88.09(17) . .
N2 Ru1 C9 124.0(3) . .
N2 Ru1 C10 160.5(3) . .
N2 Ru1 C8 93.8(3) . .
N2 Ru1 C7 87.9(3) . .
N2 Ru1 C11 148.9(3) . .
N2 Ru1 C12 110.8(3) . .
C9 Ru1 I1 147.8(2) . .
C9 Ru1 I2 89.7(2) . .
C9 Ru1 C10 36.9(3) . .
C9 Ru1 C8 37.5(3) . .
C9 Ru1 C7 67.8(3) . .
C9 Ru1 C11 66.1(3) . .
C10 Ru1 I1 111.4(2) . .
C10 Ru1 I2 94.2(2) . .
C8 Ru1 I1 160.5(2) . .
C8 Ru1 I2 112.4(2) . .
C8 Ru1 C10 67.4(3) . .
C8 Ru1 C7 37.7(3) . .
C8 Ru1 C11 79.5(3) . .
C7 Ru1 I1 123.2(2) . .
C7 Ru1 I2 149.4(2) . .
C7 Ru1 C10 80.3(3) . .
C11 Ru1 I1 89.0(2) . .
C11 Ru1 I2 122.6(2) . .
C11 Ru1 C10 36.5(3) . .
C11 Ru1 C7 68.2(3) . .
C12 Ru1 I1 93.9(2) . .
C12 Ru1 I2 161.1(2) . .
C12 Ru1 C9 79.5(3) . .
C12 Ru1 C10 67.9(3) . .
C12 Ru1 C8 67.4(3) . .
C12 Ru1 C7 37.2(3) . .
C12 Ru1 C11 38.6(3) . .
C5 N2 Ru1 121.5(5) . .
C4 N2 Ru1 121.6(5) . .
C4 N2 C5 116.8(7) . .
Ru1 C9 H9 127.8 . .
C10 C9 Ru1 74.1(5) . .
C10 C9 H9 118.6 . .
C10 C9 C8 122.8(8) . .
C8 C9 Ru1 71.8(5) . .
C8 C9 H9 118.6 . .
N2 C5 H5 118.3 . .
N2 C5 C6 123.4(8) . .
C6 C5 H5 118.3 . .
N1 C1 C2 178.5(12) . .
C6 C2 C1 121.6(9) . .
C6 C2 C3 117.9(8) . .
C3 C2 C1 120.5(8) . .
C9 C10 Ru1 69.0(5) . .
C9 C10 C16 120.2(8) . .
C16 C10 Ru1 132.5(6) . .
C11 C10 Ru1 70.2(5) . .
C11 C10 C9 117.8(8) . .
C11 C10 C16 122.0(8) . .
Ru1 C8 H8 128.9 . .
C9 C8 Ru1 70.7(5) . .
C9 C8 H8 119.7 . .
C9 C8 C7 120.5(8) . .
C7 C8 Ru1 73.0(5) . .
C7 C8 H8 119.7 . .
N2 C4 H4 118.4 . .
N2 C4 C3 123.1(8) . .
C3 C4 H4 118.4 . .
C5 C6 C2 119.1(8) . .
C5 C6 H6 120.4 . .
C2 C6 H6 120.4 . .
C10 C16 H16A 109.5 . .
C10 C16 H16B 109.5 . .
C10 C16 H16C 109.5 . .
H16A C16 H16B 109.5 . .
H16A C16 H16C 109.5 . .
H16B C16 H16C 109.5 . .
C8 C7 Ru1 69.2(5) . .
C8 C7 C13 123.7(7) . .
C13 C7 Ru1 131.4(6) . .
C12 C7 Ru1 68.9(5) . .
C12 C7 C8 116.7(7) . .
C12 C7 C13 119.5(7) . .
C2 C3 H3 120.2 . .
C4 C3 C2 119.6(8) . .
C4 C3 H3 120.2 . .
C22 C17 I3F 121.6(7) . .
C22 C17 C18 117.5(9) . .
C18 C17 I3F 120.9(7) . .
Ru1 C11 H11 129.8 . .
C10 C11 Ru1 73.4(5) . .
C10 C11 H11 119.6 . .
C10 C11 C12 120.8(8) . .
C12 C11 Ru1 69.8(5) . .
C12 C11 H11 119.6 . .
C7 C13 H13 108.3 . .
C7 C13 C15 107.5(7) . .
C15 C13 H13 108.3 . .
C14 C13 C7 113.9(7) . .
C14 C13 H13 108.3 . .
C14 C13 C15 110.4(7) . .
C13 C15 H15A 109.5 . .
C13 C15 H15B 109.5 . .
C13 C15 H15C 109.5 . .
H15A C15 H15B 109.5 . .
H15A C15 H15C 109.5 . .
H15B C15 H15C 109.5 . .
F4 C22 C17 121.5(9) . .
F4 C22 C21 116.7(9) . .
C17 C22 C21 121.8(10) . .
C21 C20 I4 122.9(7) . .
C19 C20 I4 121.4(7) . .
C19 C20 C21 115.5(9) . .
F3 C21 C22 119.7(9) . .
F3 C21 C20 118.9(9) . .
C22 C21 C20 121.4(9) . .
Ru1 C12 H12 127.2 . .
C7 C12 Ru1 73.8(5) . .
C7 C12 C11 121.2(8) . .
C7 C12 H12 119.4 . .
C11 C12 Ru1 71.6(5) . .
C11 C12 H12 119.4 . .
F2 C19 C20 118.3(10) . .
F2 C19 C18 119.2(10) . .
C18 C19 C20 122.5(10) . .
F1 C18 C17 119.4(9) . .
F1 C18 C19 119.3(9) . .
C19 C18 C17 121.2(10) . .
C13 C14 H14A 109.5 . .
C13 C14 H14B 109.5 . .
C13 C14 H14C 109.5 . .
H14A C14 H14B 109.5 . .
H14A C14 H14C 109.5 . .
H14B C14 H14C 109.5 . .
F6 C26 C24 120.7(9) . .
F6 C26 C25 118.6(9) . 2_966
C25 C26 C24 120.7(9) 2_966 .
C26 C24 I5 119.7(7) . .
C25 C24 I5 122.7(7) . .
C25 C24 C26 117.5(9) . .
F5 C25 C26 118.5(9) . 2_966
F5 C25 C24 119.7(10) . .
C26 C25 C24 121.8(9) 2_966 .

loop_
_geom_bond_atom_site_label_1
_geom_bond_atom_site_label_2
_geom_bond_distance
_geom_bond_site_symmetry_2
I1 Ru1 2.7261(9) .
I2 Ru1 2.7392(9) .
Ru1 N2 2.119(6) .
Ru1 C9 2.173(8) .
Ru1 C10 2.238(9) .
Ru1 C8 2.186(9) .
Ru1 C7 2.236(8) .
Ru1 C11 2.197(8) .
Ru1 C12 2.173(8) .
I4 C20 2.097(9) .
I3F C17 2.103(10) .
I5 C24 2.097(10) .
N2 C5 1.348(10) .
N2 C4 1.342(9) .
F3 C21 1.348(11) .
F4 C22 1.349(11) .
C9 H9 0.9300 .
C9 C10 1.396(12) .
C9 C8 1.402(12) .
C5 H5 0.9300 .
C5 C6 1.373(11) .
C1 C2 1.453(12) .
C1 N1 1.133(11) .
C2 C6 1.380(12) .
C2 C3 1.386(12) .
C10 C16 1.500(11) .
C10 C11 1.389(11) .
C8 H8 0.9300 .
C8 C7 1.431(11) .
C4 H4 0.9300 .
C4 C3 1.368(11) .
F1 C18 1.326(11) .
C6 H6 0.9300 .
C16 H16A 0.9600 .
C16 H16B 0.9600 .
C16 H16C 0.9600 .
C7 C13 1.515(11) .
C7 C12 1.409(11) .
C3 H3 0.9300 .
C17 C22 1.354(13) .
C17 C18 1.369(13) .
F2 C19 1.334(12) .
C11 H11 0.9300 .
C11 C12 1.444(11) .
C13 H13 0.9800 .
C13 C15 1.536(12) .
C13 C14 1.512(12) .
C15 H15A 0.9600 .
C15 H15B 0.9600 .
C15 H15C 0.9600 .
C22 C21 1.366(13) .
C20 C21 1.395(13) .
C20 C19 1.371(13) .
C12 H12 0.9300 .
C19 C18 1.360(14) .
C14 H14A 0.9600 .
C14 H14B 0.9600 .
C14 H14C 0.9600 .
F5 C25 1.350(10) .
F6 C26 1.331(10) .
C26 C24 1.383(13) .
C26 C25 1.363(14) 2_966
C24 C25 1.366(13) .

loop_
_geom_torsion_atom_site_label_1
_geom_torsion_atom_site_label_2
_geom_torsion_atom_site_label_3
_geom_torsion_atom_site_label_4
_geom_torsion
_geom_torsion_site_symmetry_1
_geom_torsion_site_symmetry_4
Ru1 N2 C5 C6 176.1(7) . .
Ru1 N2 C4 C3 -177.2(7) . .
Ru1 C9 C10 C16 127.9(8) . .
Ru1 C9 C10 C11 -52.2(7) . .
Ru1 C9 C8 C7 55.6(7) . .
Ru1 C10 C11 C12 -53.3(7) . .
Ru1 C8 C7 C13 -126.7(8) . .
Ru1 C8 C7 C12 51.6(7) . .
Ru1 C7 C13 C15 154.1(6) . .
Ru1 C7 C13 C14 -83.1(10) . .
Ru1 C7 C12 C11 56.0(7) . .
Ru1 C11 C12 C7 -57.0(7) . .
I4 C20 C21 F3 4.2(14) . .
I4 C20 C21 C22 -176.2(8) . .
I4 C20 C19 F2 -4.8(16) . .
I4 C20 C19 C18 175.4(10) . .
I3F C17 C22 F4 -1.7(14) . .
I3F C17 C22 C21 177.8(8) . .
I3F C17 C18 F1 -0.3(16) . .
I3F C17 C18 C19 -178.7(10) . .
I5 C24 C25 F5 2.0(14) . .
I5 C24 C25 C26 -176.5(8) . 2_966
N2 C5 C6 C2 1.6(14) . .
N2 C4 C3 C2 0.5(14) . .
F4 C22 C21 F3 1.1(16) . .
F4 C22 C21 C20 -178.5(10) . .
C9 C10 C11 Ru1 51.7(7) . .
C9 C10 C11 C12 -1.6(13) . .
C9 C8 C7 Ru1 -54.5(7) . .
C9 C8 C7 C13 178.8(8) . .
C9 C8 C7 C12 -2.9(12) . .
C5 N2 C4 C3 -1.6(12) . .
C1 C2 C6 C5 175.8(9) . .
C1 C2 C3 C4 -176.7(9) . .
C10 C9 C8 Ru1 -56.3(8) . .
C10 C9 C8 C7 -0.7(13) . .
C10 C11 C12 Ru1 54.9(7) . .
C10 C11 C12 C7 -2.1(13) . .
C8 C9 C10 Ru1 55.2(8) . .
C8 C9 C10 C16 -176.9(8) . .
C8 C9 C10 C11 3.0(13) . .
C8 C7 C13 C15 -114.7(9) . .
C8 C7 C13 C14 8.1(12) . .
C8 C7 C12 Ru1 -51.7(7) . .
C8 C7 C12 C11 4.2(12) . .
C4 N2 C5 C6 0.6(13) . .
C6 C2 C3 C4 1.8(13) . .
C16 C10 C11 Ru1 -128.5(9) . .
C16 C10 C11 C12 178.3(8) . .
C3 C2 C6 C5 -2.7(13) . .
C17 C22 C21 F3 -178.5(10) . .
C17 C22 C21 C20 2.0(17) . .
F2 C19 C18 F1 2(2) . .
F2 C19 C18 C17 -179.9(11) . .
C13 C7 C12 Ru1 126.6(7) . .
C13 C7 C12 C11 -177.4(8) . .
C22 C17 C18 F1 180.0(11) . .
C22 C17 C18 C19 1.6(18) . .
C20 C19 C18 F1 -178.6(11) . .
C20 C19 C18 C17 0(2) . .
C21 C20 C19 F2 179.4(11) . .
C21 C20 C19 C18 -0.3(17) . .
C12 C7 C13 C15 67.1(10) . .
C12 C7 C13 C14 -170.2(8) . .
C19 C20 C21 F3 179.9(10) . .
C19 C20 C21 C22 -0.5(15) . .
C18 C17 C22 F4 178.1(10) . .
C18 C17 C22 C21 -2.4(16) . .
F6 C26 C24 I5 -2.5(14) . .
F6 C26 C24 C25 -179.8(9) . .
C26 C24 C25 F5 179.2(9) . .
C26 C24 C25 C26 0.6(18) . 2_966
C25 C26 C24 I5 176.6(8) 2_966 .
C25 C26 C24 C25 -0.6(17) 2_966 .
